data_2244116
loop_
_publ_author_name
'Li, Chun'
'Weaver, Matthew J.'
'Campbell, Michael J.'
'Natale, Nicholas R.'

_publ_section_title
;
 Syntheses and crystal structures of a nitro--anthracene--isoxazole and
 its oxidation product
;
_journal_coeditor_code HB8020
_journal_issue 7
_journal_name_full 'Acta Crystallographica Section E'
_journal_page_first
;
;
_journal_paper_doi 10.1107/S2056989022005710
_journal_volume 78
_journal_year 2022
_chemical_formula_iupac 'C21 H17 N O5'
_chemical_formula_moiety 'C21 H17 N O5'
_chemical_formula_sum 'C21 H17 N O5'
_chemical_formula_weight 363.36
_chemical_name_systematic
;
Ethyl
3-(9-hydroxy-10-oxo-9,10-dihydroanthracen-9-yl)-5-methylisoxazole-4-carboxylate
;
_space_group_crystal_system monoclinic
_space_group_IT_number 14
_space_group_name_Hall '-P 2ybc'
_space_group_name_H-M_alt 'P 1 21/c 1'
_atom_sites_solution_hydrogens mixed
_atom_sites_solution_primary direct
_audit_creation_method
;
Olex2 1.3
(compiled 2020.11.12 svn.r5f609507 for OlexSys, GUI svn.r6408)
;
_cell_angle_alpha 90
_cell_angle_beta 97.728(2)
_cell_angle_gamma 90
_cell_formula_units_Z 4
_cell_length_a 8.2862(4)
_cell_length_b 23.5895(11)
_cell_length_c 8.6219(4)
_cell_measurement_reflns_used 9893
_cell_measurement_temperature 100.01
_cell_measurement_theta_max 28.31
_cell_measurement_theta_min 2.48
_cell_volume 1669.99(14)
_computing_cell_refinement
;
SAINT (Bruker, 2018)
;
_computing_data_collection
;
APEX2 (Bruker, 2012)
;
_computing_data_reduction
;
SAINT (Bruker, 2018)
;
_computing_molecular_graphics
;
<i>OLEX2</i> (Dolomanov <i>et al.</i>,  2009)
;
_computing_publication_material
;
<i>OLEX2</i> (Dolomanov <i>et al.</i>,  2009)
;
_computing_structure_refinement
;
<i>SHELXL2018/1</i> (Sheldrick, 2015)
;
_computing_structure_solution
;
SHELXS  (Sheldrick, 2008)
;
_diffrn_ambient_temperature 100.01
_diffrn_measured_fraction_theta_full 0.999
_diffrn_measured_fraction_theta_max 0.989
_diffrn_measurement_device_type 'Bruker SMART Breeze CCD'
_diffrn_measurement_method '\f and \w scans'
_diffrn_radiation_type MoK\a
_diffrn_radiation_wavelength 0.71073
_diffrn_reflns_av_R_equivalents 0.0513
_diffrn_reflns_av_unetI/netI 0.0289
_diffrn_reflns_limit_h_max 11
_diffrn_reflns_limit_h_min -10
_diffrn_reflns_limit_k_max 31
_diffrn_reflns_limit_k_min -31
_diffrn_reflns_limit_l_max 11
_diffrn_reflns_limit_l_min -11
_diffrn_reflns_number 44252
_diffrn_reflns_theta_full 25.242
_diffrn_reflns_theta_max 28.336
_diffrn_reflns_theta_min 1.727
_diffrn_source '2 kW sealed X-ray tube'
_diffrn_source_current 30.0
_diffrn_source_power 1.5
_diffrn_source_voltage 50.0
_diffrn_standards_number 0
_exptl_absorpt_coefficient_mu 0.104
_exptl_absorpt_correction_T_max 1.0000
_exptl_absorpt_correction_T_min 0.9452
_exptl_absorpt_correction_type numerical
_exptl_absorpt_process_details
;
(SADABS; Krause <i>et al.</i>,  2015)
;
_exptl_crystal_colour yellow
_exptl_crystal_density_diffrn 1.445
_exptl_crystal_description prism
_exptl_crystal_F_000 760
_exptl_crystal_size_max 0.283
_exptl_crystal_size_mid 0.195
_exptl_crystal_size_min 0.193
_refine_diff_density_max 0.369
_refine_diff_density_min -0.213
_refine_ls_extinction_method none
_refine_ls_goodness_of_fit_ref 1.128
_refine_ls_hydrogen_treatment mixed
_refine_ls_matrix_type full
_refine_ls_number_parameters 250
_refine_ls_number_reflns 4112
_refine_ls_number_restraints 0
_refine_ls_restrained_S_all 1.128
_refine_ls_R_factor_all 0.0711
_refine_ls_R_factor_gt 0.0512
_refine_ls_shift/su_max 0.000
_refine_ls_shift/su_mean 0.000
_refine_ls_structure_factor_coef Fsqd
_refine_ls_weighting_details 'w=1/[\s^2^(Fo^2^)+(0.0241P)^2^+1.7289P] where P=(Fo^2^+2Fc^2^)/3'
_refine_ls_weighting_scheme calc
_refine_ls_wR_factor_gt 0.1072
_refine_ls_wR_factor_ref 0.1142
_reflns_number_gt 3252
_reflns_number_total 4112
_reflns_threshold_expression 'I > 2\s(I)'
_cod_data_source_file hb8020sup1.cif
_cod_data_source_block V
_cod_database_code 2244116
_shelx_space_group_comment
;
The symmetry employed for this shelxl refinement is uniquely defined
by the following loop, which should always be used as a source of
symmetry information in preference to the above space-group names.
They are only intended as comments.
;
_shelx_estimated_absorpt_t_min 0.971
_shelx_estimated_absorpt_t_max 0.980

loop_
_space_group_symop_operation_xyz
'x, y, z'
'-x, y+1/2, -z+1/2'
'-x, -y, -z'
'x, -y-1/2, z-1/2'

loop_
_atom_site_type_symbol
_atom_site_label
_atom_site_fract_x
_atom_site_fract_y
_atom_site_fract_z
_atom_site_U_iso_or_equiv
_atom_site_adp_type
_atom_site_calc_flag
_atom_site_occupancy
_atom_site_disorder_assembly
_atom_site_disorder_group
O O1 0.65863(16) 0.55415(6) 0.82793(16) 0.0252(3) Uani d 1 . .
O O2 0.18140(16) 0.55228(6) 1.16490(15) 0.0203(3) Uani d 1 . .
O O3 0.44673(16) 0.68686(5) 0.90343(16) 0.0217(3) Uani d 1 . .
O O4 0.37570(18) 0.77723(6) 0.93929(18) 0.0306(3) Uani d 1 . .
O O5 0.03664(16) 0.70944(5) 1.19895(16) 0.0226(3) Uani d 1 . .
N N1 0.08101(19) 0.65146(6) 1.19429(19) 0.0212(3) Uani d 1 . .
C C1 0.0870(2) 0.57205(7) 0.8333(2) 0.0203(4) Uani d 1 . .
H H1 -0.001664 0.578626 0.890399 0.024 Uiso calc 1 . .
C C2 0.0569(2) 0.55858(8) 0.6759(2) 0.0228(4) Uani d 1 . .
H H2A -0.052182 0.555788 0.625751 0.027 Uiso calc 1 . .
C C3 0.1853(2) 0.54909(8) 0.5906(2) 0.0240(4) Uani d 1 . .
H H3 0.164699 0.541177 0.481704 0.029 Uiso calc 1 . .
C C4 0.3430(2) 0.55131(7) 0.6659(2) 0.0218(4) Uani d 1 . .
H H4 0.431105 0.543796 0.608819 0.026 Uiso calc 1 . .
C C5 0.7367(2) 0.57793(8) 1.1470(2) 0.0220(4) Uani d 1 . .
H H5 0.823547 0.568479 1.090262 0.026 Uiso calc 1 . .
C C6 0.7694(2) 0.59175(8) 1.3033(2) 0.0247(4) Uani d 1 . .
H H6 0.878586 0.592110 1.353877 0.030 Uiso calc 1 . .
C C7 0.6426(2) 0.60514(8) 1.3866(2) 0.0243(4) Uani d 1 . .
H H7 0.665219 0.614443 1.494505 0.029 Uiso calc 1 . .
C C8 0.4833(2) 0.60507(8) 1.3136(2) 0.0205(4) Uani d 1 . .
H H8 0.397213 0.614388 1.371534 0.025 Uiso calc 1 . .
C C9 0.2716(2) 0.59122(7) 1.0817(2) 0.0165(3) Uani d 1 . .
C C10 0.5456(2) 0.56479(7) 0.9026(2) 0.0189(4) Uani d 1 . .
C C11 0.5762(2) 0.57770(7) 1.0712(2) 0.0183(4) Uani d 1 . .
C C12 0.4490(2) 0.59136(7) 1.1556(2) 0.0172(4) Uani d 1 . .
C C13 0.2460(2) 0.57606(7) 0.9088(2) 0.0172(4) Uani d 1 . .
C C14 0.3747(2) 0.56448(7) 0.8250(2) 0.0182(4) Uani d 1 . .
C C15 0.1976(2) 0.64929(7) 1.1067(2) 0.0170(4) Uani d 1 . .
C C16 0.2349(2) 0.70473(7) 1.0516(2) 0.0181(4) Uani d 1 . .
C C17 0.1296(2) 0.73971(8) 1.1146(2) 0.0199(4) Uani d 1 . .
C C18 0.0996(2) 0.80170(8) 1.1084(2) 0.0253(4) Uani d 1 . .
H H18A 0.008645 0.810745 1.165995 0.038 Uiso calc 1 . .
H H18B 0.072691 0.813653 0.999147 0.038 Uiso calc 1 . .
H H18C 0.197593 0.821674 1.156078 0.038 Uiso calc 1 . .
C C19 0.3576(2) 0.72714(8) 0.9602(2) 0.0194(4) Uani d 1 . .
C C20 0.5726(2) 0.70681(9) 0.8136(2) 0.0263(4) Uani d 1 . .
H H20A 0.534468 0.741549 0.755484 0.032 Uiso calc 1 . .
H H20B 0.593554 0.677531 0.736546 0.032 Uiso calc 1 . .
C C21 0.7273(3) 0.71933(11) 0.9198(3) 0.0365(5) Uani d 1 . .
H H21A 0.812088 0.730603 0.856913 0.055 Uiso calc 1 . .
H H21B 0.762503 0.685366 0.980518 0.055 Uiso calc 1 . .
H H21C 0.708331 0.750213 0.991184 0.055 Uiso calc 1 . .
H H2 0.232(3) 0.5184(12) 1.162(3) 0.043(7) Uiso d 1 . .

loop_
_atom_site_aniso_label
_atom_site_aniso_U_11
_atom_site_aniso_U_22
_atom_site_aniso_U_33
_atom_site_aniso_U_12
_atom_site_aniso_U_13
_atom_site_aniso_U_23
O1 0.0224(7) 0.0278(7) 0.0271(7) 0.0023(6) 0.0097(6) 0.0023(6)
O2 0.0205(7) 0.0183(6) 0.0235(7) -0.0023(5) 0.0081(5) 0.0017(5)
O3 0.0199(7) 0.0209(6) 0.0256(7) -0.0025(5) 0.0070(5) 0.0004(5)
O4 0.0339(8) 0.0194(7) 0.0397(9) -0.0005(6) 0.0090(7) 0.0073(6)
O5 0.0204(7) 0.0214(7) 0.0264(7) 0.0033(5) 0.0049(5) -0.0018(5)
N1 0.0187(8) 0.0192(8) 0.0262(8) 0.0018(6) 0.0047(6) -0.0021(6)
C1 0.0212(9) 0.0180(8) 0.0222(9) -0.0024(7) 0.0043(7) 0.0000(7)
C2 0.0231(10) 0.0196(9) 0.0242(10) -0.0046(7) -0.0021(8) -0.0008(7)
C3 0.0342(11) 0.0183(9) 0.0190(9) -0.0041(8) 0.0017(8) -0.0016(7)
C4 0.0285(10) 0.0162(9) 0.0216(9) -0.0018(7) 0.0073(8) -0.0011(7)
C5 0.0169(9) 0.0218(9) 0.0279(10) 0.0000(7) 0.0047(7) 0.0079(7)
C6 0.0172(9) 0.0256(10) 0.0300(11) -0.0034(7) -0.0021(8) 0.0088(8)
C7 0.0262(10) 0.0244(9) 0.0212(9) -0.0020(8) -0.0009(8) 0.0029(7)
C8 0.0206(9) 0.0199(9) 0.0215(9) 0.0005(7) 0.0045(7) 0.0012(7)
C9 0.0156(8) 0.0162(8) 0.0185(9) -0.0022(6) 0.0050(7) 0.0007(6)
C10 0.0200(9) 0.0147(8) 0.0229(9) 0.0002(7) 0.0057(7) 0.0030(7)
C11 0.0178(9) 0.0158(8) 0.0214(9) -0.0011(7) 0.0034(7) 0.0037(7)
C12 0.0168(9) 0.0135(8) 0.0210(9) -0.0002(6) 0.0020(7) 0.0027(6)
C13 0.0200(9) 0.0130(8) 0.0190(9) -0.0020(6) 0.0040(7) 0.0002(6)
C14 0.0213(9) 0.0135(8) 0.0202(9) -0.0011(7) 0.0047(7) 0.0008(6)
C15 0.0143(8) 0.0196(8) 0.0168(8) -0.0013(7) 0.0004(7) -0.0002(7)
C16 0.0161(9) 0.0186(8) 0.0187(9) -0.0005(7) -0.0012(7) -0.0004(7)
C17 0.0182(9) 0.0216(9) 0.0184(9) 0.0000(7) -0.0028(7) -0.0008(7)
C18 0.0282(10) 0.0208(9) 0.0259(10) 0.0047(8) 0.0002(8) -0.0016(8)
C19 0.0187(9) 0.0205(9) 0.0178(9) -0.0010(7) -0.0025(7) 0.0014(7)
C20 0.0250(10) 0.0303(10) 0.0253(10) -0.0049(8) 0.0094(8) 0.0022(8)
C21 0.0219(11) 0.0466(13) 0.0410(13) -0.0056(9) 0.0040(9) 0.0122(10)

loop_
_atom_type_symbol
_atom_type_description
_atom_type_scat_dispersion_real
_atom_type_scat_dispersion_imag
_atom_type_scat_source
C C 0.0033 0.0016 'International Tables Vol C Tables 4.2.6.8 and 6.1.1.4'
H H 0.0000 0.0000 'International Tables Vol C Tables 4.2.6.8 and 6.1.1.4'
N N 0.0061 0.0033 'International Tables Vol C Tables 4.2.6.8 and 6.1.1.4'
O O 0.0106 0.0060 'International Tables Vol C Tables 4.2.6.8 and 6.1.1.4'

loop_
_exptl_crystal_face_index_h
_exptl_crystal_face_index_k
_exptl_crystal_face_index_l
_exptl_crystal_face_perp_dist
2.00 0.00 -1.00 0.0490
0.00 -2.00 1.00 0.0570
0.00 2.00 -1.00 0.1370
-1.00 2.00 0.00 0.0890
0.00 2.00 1.00 0.0990
0.00 -2.00 -1.00 0.0470
1.00 2.00 -1.00 0.1220
-1.00 -2.00 1.00 0.0850
-1.00 -1.00 2.00 0.0740
1.00 2.00 1.00 0.0860

loop_
_geom_angle_atom_site_label_1
_geom_angle_atom_site_label_2
_geom_angle_atom_site_label_3
_geom_angle_site_symmetry_1
_geom_angle_site_symmetry_3
_geom_angle
_geom_angle_publ_flag
C9 O2 H2 . . 106.1(16) ?
C19 O3 C20 . . 115.78(15) ?
C17 O5 N1 . . 109.24(14) ?
C15 N1 O5 . . 105.61(14) ?
C2 C1 H1 . . 119.7 ?
C2 C1 C13 . . 120.57(18) ?
C13 C1 H1 . . 119.7 ?
C1 C2 H2A . . 119.8 ?
C1 C2 C3 . . 120.38(18) ?
C3 C2 H2A . . 119.8 ?
C2 C3 H3 . . 120.4 ?
C4 C3 C2 . . 119.28(18) ?
C4 C3 H3 . . 120.4 ?
C3 C4 H4 . . 119.6 ?
C3 C4 C14 . . 120.74(18) ?
C14 C4 H4 . . 119.6 ?
C6 C5 H5 . . 119.8 ?
C6 C5 C11 . . 120.49(18) ?
C11 C5 H5 . . 119.8 ?
C5 C6 H6 . . 120.1 ?
C5 C6 C7 . . 119.80(18) ?
C7 C6 H6 . . 120.1 ?
C6 C7 H7 . . 119.8 ?
C8 C7 C6 . . 120.49(18) ?
C8 C7 H7 . . 119.8 ?
C7 C8 H8 . . 119.9 ?
C7 C8 C12 . . 120.15(18) ?
C12 C8 H8 . . 119.9 ?
O2 C9 C12 . . 109.31(14) ?
O2 C9 C13 . . 109.03(14) ?
O2 C9 C15 . . 104.91(14) ?
C12 C9 C15 . . 108.81(14) ?
C13 C9 C12 . . 114.27(15) ?
C13 C9 C15 . . 110.09(14) ?
O1 C10 C11 . . 121.06(17) ?
O1 C10 C14 . . 120.73(17) ?
C11 C10 C14 . . 118.21(16) ?
C5 C11 C10 . . 119.19(17) ?
C12 C11 C5 . . 119.44(17) ?
C12 C11 C10 . . 121.35(16) ?
C8 C12 C9 . . 118.00(16) ?
C8 C12 C11 . . 119.62(17) ?
C11 C12 C9 . . 122.37(16) ?
C1 C13 C9 . . 118.24(16) ?
C1 C13 C14 . . 119.11(17) ?
C14 C13 C9 . . 122.62(16) ?
C4 C14 C10 . . 119.05(17) ?
C13 C14 C4 . . 119.83(17) ?
C13 C14 C10 . . 121.11(16) ?
N1 C15 C9 . . 117.35(15) ?
N1 C15 C16 . . 111.38(16) ?
C16 C15 C9 . . 131.27(16) ?
C15 C16 C19 . . 134.48(17) ?
C17 C16 C15 . . 103.91(16) ?
C17 C16 C19 . . 121.48(16) ?
O5 C17 C16 . . 109.86(16) ?
O5 C17 C18 . . 116.12(17) ?
C16 C17 C18 . . 134.02(18) ?
C17 C18 H18A . . 109.5 ?
C17 C18 H18B . . 109.5 ?
C17 C18 H18C . . 109.5 ?
H18A C18 H18B . . 109.5 ?
H18A C18 H18C . . 109.5 ?
H18B C18 H18C . . 109.5 ?
O3 C19 C16 . . 113.44(15) ?
O4 C19 O3 . . 123.74(18) ?
O4 C19 C16 . . 122.82(18) ?
O3 C20 H20A . . 109.5 ?
O3 C20 H20B . . 109.5 ?
O3 C20 C21 . . 110.68(17) ?
H20A C20 H20B . . 108.1 ?
C21 C20 H20A . . 109.5 ?
C21 C20 H20B . . 109.5 ?
C20 C21 H21A . . 109.5 ?
C20 C21 H21B . . 109.5 ?
C20 C21 H21C . . 109.5 ?
H21A C21 H21B . . 109.5 ?
H21A C21 H21C . . 109.5 ?
H21B C21 H21C . . 109.5 ?

loop_
_geom_bond_atom_site_label_1
_geom_bond_atom_site_label_2
_geom_bond_site_symmetry_2
_geom_bond_distance
_geom_bond_publ_flag
O1 C10 . 1.231(2) ?
O2 C9 . 1.436(2) ?
O2 H2 . 0.91(3) ?
O3 C19 . 1.336(2) ?
O3 C20 . 1.458(2) ?
O4 C19 . 1.208(2) ?
O5 N1 . 1.418(2) ?
O5 C17 . 1.336(2) ?
N1 C15 . 1.304(2) ?
C1 H1 . 0.9500 ?
C1 C2 . 1.384(3) ?
C1 C13 . 1.392(3) ?
C2 H2A . 0.9500 ?
C2 C3 . 1.391(3) ?
C3 H3 . 0.9500 ?
C3 C4 . 1.380(3) ?
C4 H4 . 0.9500 ?
C4 C14 . 1.397(3) ?
C5 H5 . 0.9500 ?
C5 C6 . 1.377(3) ?
C5 C11 . 1.401(3) ?
C6 H6 . 0.9500 ?
C6 C7 . 1.387(3) ?
C7 H7 . 0.9500 ?
C7 C8 . 1.383(3) ?
C8 H8 . 0.9500 ?
C8 C12 . 1.392(3) ?
C9 C12 . 1.521(2) ?
C9 C13 . 1.520(2) ?
C9 C15 . 1.528(2) ?
C10 C11 . 1.474(3) ?
C10 C14 . 1.483(3) ?
C11 C12 . 1.397(3) ?
C13 C14 . 1.393(3) ?
C15 C16 . 1.439(2) ?
C16 C17 . 1.365(3) ?
C16 C19 . 1.466(3) ?
C17 C18 . 1.483(3) ?
C18 H18A . 0.9800 ?
C18 H18B . 0.9800 ?
C18 H18C . 0.9800 ?
C20 H20A . 0.9900 ?
C20 H20B . 0.9900 ?
C20 C21 . 1.501(3) ?
C21 H21A . 0.9800 ?
C21 H21B . 0.9800 ?
C21 H21C . 0.9800 ?

loop_
_geom_hbond_atom_site_label_D
_geom_hbond_atom_site_label_H
_geom_hbond_atom_site_label_A
_geom_hbond_site_symmetry_A
_geom_hbond_distance_DH
_geom_hbond_distance_HA
_geom_hbond_distance_DA
_geom_hbond_angle_DHA
_geom_hbond_publ_flag
O2 H2 O1 3_667 0.91(3) 1.93(3) 2.8359(19) 176(2) yes

loop_
_geom_torsion_atom_site_label_1
_geom_torsion_atom_site_label_2
_geom_torsion_atom_site_label_3
_geom_torsion_atom_site_label_4
_geom_torsion_site_symmetry_1
_geom_torsion_site_symmetry_2
_geom_torsion_site_symmetry_3
_geom_torsion_site_symmetry_4
_geom_torsion
_geom_torsion_publ_flag
O1 C10 C11 C5 . . . . 0.1(3) ?
O1 C10 C11 C12 . . . . 178.18(16) ?
O1 C10 C14 C4 . . . . 0.7(3) ?
O1 C10 C14 C13 . . . . 179.53(16) ?
O2 C9 C12 C8 . . . . -57.8(2) ?
O2 C9 C12 C11 . . . . 121.43(17) ?
O2 C9 C13 C1 . . . . 54.2(2) ?
O2 C9 C13 C14 . . . . -123.89(17) ?
O2 C9 C15 N1 . . . . 1.7(2) ?
O2 C9 C15 C16 . . . . -179.40(17) ?
O5 N1 C15 C9 . . . . 179.43(14) ?
O5 N1 C15 C16 . . . . 0.30(19) ?
N1 O5 C17 C16 . . . . 0.41(19) ?
N1 O5 C17 C18 . . . . -179.49(15) ?
N1 C15 C16 C17 . . . . -0.1(2) ?
N1 C15 C16 C19 . . . . 175.66(19) ?
C1 C2 C3 C4 . . . . 2.3(3) ?
C1 C13 C14 C4 . . . . 2.6(3) ?
C1 C13 C14 C10 . . . . -176.28(16) ?
C2 C1 C13 C9 . . . . 179.77(16) ?
C2 C1 C13 C14 . . . . -2.1(3) ?
C2 C3 C4 C14 . . . . -1.8(3) ?
C3 C4 C14 C10 . . . . 178.25(17) ?
C3 C4 C14 C13 . . . . -0.6(3) ?
C5 C6 C7 C8 . . . . -0.4(3) ?
C5 C11 C12 C8 . . . . 0.1(3) ?
C5 C11 C12 C9 . . . . -179.15(16) ?
C6 C5 C11 C10 . . . . 177.76(17) ?
C6 C5 C11 C12 . . . . -0.3(3) ?
C6 C7 C8 C12 . . . . 0.2(3) ?
C7 C8 C12 C9 . . . . 179.26(16) ?
C7 C8 C12 C11 . . . . 0.0(3) ?
C9 C13 C14 C4 . . . . -179.41(16) ?
C9 C13 C14 C10 . . . . 1.7(3) ?
C9 C15 C16 C17 . . . . -179.04(17) ?
C9 C15 C16 C19 . . . . -3.3(3) ?
C10 C11 C12 C8 . . . . -177.95(16) ?
C10 C11 C12 C9 . . . . 2.8(3) ?
C11 C5 C6 C7 . . . . 0.5(3) ?
C11 C10 C14 C4 . . . . -178.84(16) ?
C11 C10 C14 C13 . . . . 0.0(2) ?
C12 C9 C13 C1 . . . . 176.78(15) ?
C12 C9 C13 C14 . . . . -1.3(2) ?
C12 C9 C15 N1 . . . . -115.21(17) ?
C12 C9 C15 C16 . . . . 63.7(2) ?
C13 C1 C2 C3 . . . . -0.3(3) ?
C13 C9 C12 C8 . . . . 179.71(15) ?
C13 C9 C12 C11 . . . . -1.0(2) ?
C13 C9 C15 N1 . . . . 118.84(17) ?
C13 C9 C15 C16 . . . . -62.2(2) ?
C14 C10 C11 C5 . . . . 179.66(16) ?
C14 C10 C11 C12 . . . . -2.3(2) ?
C15 C9 C12 C8 . . . . 56.2(2) ?
C15 C9 C12 C11 . . . . -124.52(17) ?
C15 C9 C13 C1 . . . . -60.4(2) ?
C15 C9 C13 C14 . . . . 121.53(17) ?
C15 C16 C17 O5 . . . . -0.22(19) ?
C15 C16 C17 C18 . . . . 179.7(2) ?
C15 C16 C19 O3 . . . . 6.9(3) ?
C15 C16 C19 O4 . . . . -172.96(19) ?
C17 O5 N1 C15 . . . . -0.44(19) ?
C17 C16 C19 O3 . . . . -178.00(16) ?
C17 C16 C19 O4 . . . . 2.2(3) ?
C19 O3 C20 C21 . . . . 86.7(2) ?
C19 C16 C17 O5 . . . . -176.64(15) ?
C19 C16 C17 C18 . . . . 3.2(3) ?
C20 O3 C19 O4 . . . . 0.8(3) ?
C20 O3 C19 C16 . . . . -179.03(15) ?

_cod_database_fobs_code 2244116
